data_1570334
loop_
_publ_author_name
'Turnbull, Douglas'
'L&#xe9;gar&#xe9;, Marc-Andr&#xe9;'

_publ_section_title
;
 Rapid, iterative syntheses of unsymmetrical di- and triarylboranes from
 crystalline aryldifluoroboranes.
;
_journal_issue 48
_journal_name_full 'Chemical science'
_journal_page_first 14256
_journal_page_last 14261
_journal_paper_doi 10.1039/d3sc05071h
_journal_volume 14
_journal_year 2023
_chemical_formula_moiety 'C10 H7 B F2'
_chemical_formula_sum 'C10 H7 B F2'
_chemical_formula_weight 175.988
_chemical_name_systematic difluoro(1-naphthyl)borane
_chemical_properties_physical Air-sensitive,Moisture-sensitive
_space_group_crystal_system monoclinic
_space_group_IT_number 14
_space_group_name_Hall '-P 2ybc'
_space_group_name_H-M_alt 'P 1 21/c 1'
_symmetry_Int_Tables_number 14
_atom_sites_solution_primary dual
_audit_creation_date 2023-07-05
_audit_creation_method
;
Olex2 1.5
(compiled 2023.03.06 svn.rbb2c1857 for OlexSys, GUI svn.r6748)
;
_audit_update_record
;
2023-09-03 deposited with the CCDC.	2023-11-17 downloaded from the CCDC.
;
_cell_angle_alpha 90
_cell_angle_beta 106.825(2)
_cell_angle_gamma 90
_cell_formula_units_Z 4
_cell_length_a 7.7689(3)
_cell_length_b 15.8453(6)
_cell_length_c 6.9825(3)
_cell_measurement_reflns_used 7604
_cell_measurement_temperature 150
_cell_measurement_theta_max 56.911
_cell_measurement_theta_min 2.427
_cell_volume 822.76(6)
_computing_cell_refinement 'SAINT V8.38A (Bruker, 2018)'
_computing_data_reduction 'SAINT V8.38A (Bruker, 2018)'
_computing_molecular_graphics 'Olex2 1.5 (Dolomanov et al., 2009)'
_computing_publication_material 'Olex2 1.5 (Dolomanov et al., 2009)'
_computing_structure_refinement 'olex2.refine 1.5 (Bourhis et al., 2015)'
_computing_structure_solution 'SHELXT 2014/5 (Sheldrick, 2014)'
_diffrn_ambient_temperature 150
_diffrn_measured_fraction_theta_full 0.9926
_diffrn_measured_fraction_theta_max 0.9739
_diffrn_measurement_device_type 'Bruker Venture Metaljet'
_diffrn_measurement_method '\f and \w scans'
_diffrn_radiation_type synchrotron
_diffrn_radiation_wavelength 1.34139
_diffrn_reflns_av_R_equivalents 0.0000
_diffrn_reflns_av_unetI/netI 0.0293
_diffrn_reflns_Laue_measured_fraction_full 0.9926
_diffrn_reflns_Laue_measured_fraction_max 0.9739
_diffrn_reflns_limit_h_max 9
_diffrn_reflns_limit_h_min 0
_diffrn_reflns_limit_k_max 0
_diffrn_reflns_limit_k_min -18
_diffrn_reflns_limit_l_max 8
_diffrn_reflns_limit_l_min -8
_diffrn_reflns_number 1651
_diffrn_reflns_point_group_measured_fraction_full 0.9926
_diffrn_reflns_point_group_measured_fraction_max 0.9739
_diffrn_reflns_theta_full 53.5942
_diffrn_reflns_theta_max 57.01
_diffrn_reflns_theta_min 4.86
_diffrn_source_current 2.86
_diffrn_source_power 0.19937059999999998
_diffrn_source_voltage 69.71
_diffrn_standards_number 0
_exptl_absorpt_coefficient_mu 0.605
_exptl_absorpt_correction_type none
_exptl_absorpt_process_details
;
 TWINABS-2012/1 (Bruker,2012) was used for absorption correction.
 
For component 1:
 wR2(int) was 0.1630 before and 0.0789 after correction.
 
For component 2:
 wR2(int) was 0.1916 before and 0.0825 after correction.
 The Ratio of minimum to maximum transmission is 0.73.

Final HKLF 4 output contains 13905 reflections, Rint = 0.0503
 (8483 with I > 3sig(I), Rint = 0.0463)
;
_exptl_crystal_colour 'clear colourless'
_exptl_crystal_colour_lustre clear
_exptl_crystal_colour_primary colourless
_exptl_crystal_density_diffrn 1.421
_exptl_crystal_description plate
_exptl_crystal_F_000 361.101
_exptl_crystal_size_max 0.33
_exptl_crystal_size_mid 0.15
_exptl_crystal_size_min 0.04
_refine_diff_density_max 0.3158
_refine_diff_density_min -0.3716
_refine_diff_density_rms 0.0950
_refine_ls_d_res_high 0.7996
_refine_ls_d_res_low 7.9226
_refine_ls_goodness_of_fit_ref 1.0810
_refine_ls_hydrogen_treatment refall
_refine_ls_matrix_type full
_refine_ls_number_constraints 0
_refine_ls_number_parameters 181
_refine_ls_number_reflns 1642
_refine_ls_number_restraints 0
_refine_ls_restrained_S_all 1.0810
_refine_ls_R_factor_all 0.0581
_refine_ls_R_factor_gt 0.0442
_refine_ls_shift/su_max 0.0006
_refine_ls_shift/su_mean 0.0001
_refine_ls_structure_factor_coef Fsqd
_refine_ls_weighting_details 'w=1/[\s^2^(Fo^2^)+(0.0837P)^2^] where P=(Fo^2^+2Fc^2^)/3'
_refine_ls_weighting_scheme calc
_refine_ls_wR_factor_gt 0.1120
_refine_ls_wR_factor_ref 0.1197
_reflns_Friedel_coverage 0.0
_reflns_limit_h_max 9
_reflns_limit_h_min -9
_reflns_limit_k_max 18
_reflns_limit_k_min 0
_reflns_limit_l_max 8
_reflns_limit_l_min 0
_reflns_number_gt 1283
_reflns_number_total 1642
_reflns_threshold_expression I>=2u(I)
_cod_data_source_file d3sc05071h2.cif
_cod_data_source_block legar091
_cod_depositor_comments 'Adding full bibliography for 1570333--1570346.cif.'
_cod_database_code 1570334
_olex2_refinement_description
;
;
_olex2_refine_details
;
Refinement using NoSpherA2, an implementation of
NOn-SPHERical Atom-form-factors in Olex2.
Please cite:
F. Kleemiss et al. Chem. Sci. DOI 10.1039/D0SC05526C - 2021
NoSpherA2 implementation of HAR makes use of
tailor-made aspherical atomic form factors calculated
on-the-fly from a Hirshfeld-partitioned electron density (ED) - not from
spherical-atom form factors.

The ED is calculated from a gaussian basis set single determinant SCF
wavefunction - either Hartree-Fock or DFT using selected funtionals
 - for a fragment of the crystal.
This fragment can be embedded in an electrostatic crystal field by employing cluster charges
or modelled using implicit solvation models, depending on the software used.
The following options were used:
   SOFTWARE:       ORCA 5.0
   PARTITIONING:   NoSpherA2
   INT ACCURACY:   Normal
   METHOD:         R2SCAN
   BASIS SET:      cc-pVTZ
   CHARGE:         0
   MULTIPLICITY:   1
   DATE:           2023-07-05_12-23-50
;
_olex2_submission_special_instructions 'No special instructions were received'

loop_
_space_group_symop_id
_space_group_symop_operation_xyz
1 x,y,z
2 -x,y+1/2,-z+1/2
3 -x,-y,-z
4 x,-y-1/2,z-1/2

loop_
_atom_site_label
_atom_site_type_symbol
_atom_site_fract_x
_atom_site_fract_y
_atom_site_fract_z
_atom_site_U_iso_or_equiv
_atom_site_adp_type
_atom_site_occupancy
_atom_site_refinement_flags_posn
F1 F 0.22901(12) 0.51750(5) 0.29854(13) 0.0530(3) Uani 1.000000 .
F2 F 0.01351(10) 0.61440(6) 0.23532(13) 0.0492(3) Uani 1.000000 .
C1 C 0.33775(16) 0.66595(8) 0.32504(15) 0.0267(3) Uani 1.000000 .
C2 C 0.51165(17) 0.63498(10) 0.36730(17) 0.0318(3) Uani 1.000000 .
H2 H 0.532(2) 0.5665(11) 0.373(3) 0.064(5) Uani 1.000000 .
C3 C 0.6615(2) 0.68909(10) 0.40154(19) 0.0371(4) Uani 1.000000 .
H3 H 0.794(3) 0.6629(14) 0.431(3) 0.077(6) Uani 1.000000 .
C4 C 0.63706(19) 0.77475(10) 0.39388(18) 0.0359(4) Uani 1.000000 .
H4 H 0.751(3) 0.8183(11) 0.421(3) 0.060(5) Uani 1.000000 .
C5 C 0.46201(17) 0.80987(9) 0.35307(15) 0.0292(3) Uani 1.000000 .
C6 C 0.4377(2) 0.89865(9) 0.34612(18) 0.0383(4) Uani 1.000000 .
H6 H 0.552(2) 0.9400(11) 0.375(3) 0.061(5) Uani 1.000000 .
C7 C 0.2692(2) 0.93315(11) 0.30745(18) 0.0416(4) Uani 1.000000 .
H7 H 0.253(2) 1.0028(12) 0.301(2) 0.054(5) Uani 1.000000 .
C8 C 0.1186(2) 0.87951(10) 0.27369(19) 0.0412(4) Uani 1.000000 .
H8 H -0.011(2) 0.9065(11) 0.245(2) 0.061(5) Uani 1.000000 .
C9 C 0.1386(2) 0.79346(10) 0.2792(2) 0.0356(3) Uani 1.000000 .
H9 H 0.023(2) 0.7555(13) 0.254(3) 0.057(5) Uani 1.000000 .
C10 C 0.31066(16) 0.75528(8) 0.31856(15) 0.0262(3) Uani 1.000000 .
B1 B 0.1880(2) 0.59889(10) 0.2853(2) 0.0349(4) Uani 1.000000 .

loop_
_atom_site_aniso_label
_atom_site_aniso_U_11
_atom_site_aniso_U_22
_atom_site_aniso_U_33
_atom_site_aniso_U_12
_atom_site_aniso_U_13
_atom_site_aniso_U_23
F1 0.0538(6) 0.0251(5) 0.0816(6) -0.0042(4) 0.0220(5) -0.0018(4)
F2 0.0332(5) 0.0407(6) 0.0750(6) -0.0070(3) 0.0176(4) -0.0045(4)
C1 0.0265(7) 0.0237(8) 0.0299(5) 0.0015(5) 0.0080(5) 0.0004(5)
C2 0.0312(7) 0.0312(9) 0.0328(6) 0.0064(6) 0.0092(5) -0.0001(5)
H2 0.070(13) 0.033(12) 0.086(13) 0.022(10) 0.016(11) 0.013(10)
C3 0.0276(7) 0.0456(10) 0.0377(6) 0.0030(6) 0.0089(5) -0.0043(6)
H3 0.045(12) 0.102(17) 0.075(13) 0.008(11) 0.001(11) -0.010(12)
C4 0.0304(7) 0.0427(10) 0.0353(6) -0.0071(7) 0.0106(6) -0.0058(5)
H4 0.054(13) 0.050(12) 0.069(12) -0.011(10) 0.006(10) -0.014(10)
C5 0.0330(7) 0.0287(8) 0.0265(5) -0.0044(5) 0.0095(5) -0.0015(5)
C6 0.0527(9) 0.0281(9) 0.0344(6) -0.0096(7) 0.0132(6) -0.0028(5)
H6 0.064(12) 0.046(13) 0.075(12) -0.008(10) 0.023(11) 0.005(10)
C7 0.0578(10) 0.0258(9) 0.0392(7) 0.0030(7) 0.0108(6) 0.0006(6)
H7 0.052(11) 0.031(11) 0.079(13) 0.002(8) 0.022(10) -0.011(9)
C8 0.0451(9) 0.0276(9) 0.0469(7) 0.0104(7) 0.0071(7) -0.0001(6)
H8 0.064(14) 0.028(13) 0.091(13) 0.025(9) 0.025(12) 0.002(9)
C9 0.0312(8) 0.0301(9) 0.0425(7) 0.0042(6) 0.0060(6) -0.0018(5)
H9 0.045(12) 0.052(14) 0.078(13) 0.018(10) 0.027(10) 0.003(10)
C10 0.0281(7) 0.0232(7) 0.0271(5) 0.0007(5) 0.0078(4) 0.0003(5)
B1 0.0354(8) 0.0253(9) 0.0457(7) -0.0030(6) 0.0144(6) -0.0018(6)

loop_
_atom_type_symbol
_atom_type_scat_dispersion_real
_atom_type_scat_dispersion_imag
_atom_type_scat_source
_atom_type_scat_dispersion_source
B 0.00730 0.00300 'NoSpherA2: Chem.Sci. 2021, DOI:10.1039/D0SC05526C' custom
C 0.01480 0.00700 'NoSpherA2: Chem.Sci. 2021, DOI:10.1039/D0SC05526C' custom
F 0.05990 0.04110 'NoSpherA2: Chem.Sci. 2021, DOI:10.1039/D0SC05526C' custom
H -0.00000 0.00000 'NoSpherA2: Chem.Sci. 2021, DOI:10.1039/D0SC05526C' custom

loop_
_geom_angle_atom_site_label_1
_geom_angle_atom_site_label_2
_geom_angle_atom_site_label_3
_geom_angle
_geom_angle_site_symmetry_1
_geom_angle_site_symmetry_3
_geom_angle_publ_flag
C10 C1 C2 118.85(11) . . ?
B1 C1 C2 115.66(13) . . ?
B1 C1 C10 125.48(11) . . ?
H2 C2 C1 118.5(9) . . ?
C3 C2 C1 121.79(14) . . ?
C3 C2 H2 119.7(9) . . ?
H3 C3 C2 119.7(12) . . ?
C4 C3 C2 119.88(14) . . ?
C4 C3 H3 120.4(12) . . ?
H4 C4 C3 121.4(10) . . ?
C5 C4 C3 120.67(13) . . ?
C5 C4 H4 117.9(10) . . ?
C6 C5 C4 120.39(12) . . ?
C10 C5 C4 119.49(13) . . ?
C10 C5 C6 120.12(12) . . ?
H6 C6 C5 120.3(10) . . ?
C7 C6 C5 120.81(14) . . ?
C7 C6 H6 118.9(10) . . ?
H7 C7 C6 119.6(8) . . ?
C8 C7 C6 119.42(16) . . ?
C8 C7 H7 121.0(8) . . ?
H8 C8 C7 119.2(10) . . ?
C9 C8 C7 120.87(15) . . ?
C9 C8 H8 120.0(10) . . ?
H9 C9 C8 118.7(10) . . ?
C10 C9 C8 121.44(14) . . ?
C10 C9 H9 119.9(10) . . ?
C5 C10 C1 119.31(11) . . ?
C9 C10 C1 123.35(12) . . ?
C9 C10 C5 117.34(12) . . ?
F2 B1 F1 114.04(12) . . ?
C1 B1 F1 120.30(13) . . ?
C1 B1 F2 125.66(13) . . ?

loop_
_geom_bond_atom_site_label_1
_geom_bond_atom_site_label_2
_geom_bond_distance
_geom_bond_site_symmetry_2
_geom_bond_publ_flag
F1 B1 1.3252(18) . ?
F2 B1 1.3210(18) . ?
C1 C2 1.3864(18) . ?
C1 C10 1.4298(18) . ?
C1 B1 1.541(2) . ?
C2 H2 1.095(16) . ?
C2 C3 1.409(2) . ?
C3 H3 1.071(19) . ?
C3 C4 1.369(2) . ?
C4 H4 1.098(18) . ?
C4 C5 1.4199(19) . ?
C5 C6 1.418(2) . ?
C5 C10 1.4230(18) . ?
C6 H6 1.073(17) . ?
C6 C7 1.371(2) . ?
C7 H7 1.110(19) . ?
C7 C8 1.410(2) . ?
C8 H8 1.062(16) . ?
C8 C9 1.372(2) . ?
C9 H9 1.05(2) . ?
C9 C10 1.4196(19) . ?

loop_
_geom_torsion_atom_site_label_1
_geom_torsion_atom_site_label_2
_geom_torsion_atom_site_label_3
_geom_torsion_atom_site_label_4
_geom_torsion
_geom_torsion_site_symmetry_1
_geom_torsion_site_symmetry_2
_geom_torsion_site_symmetry_3
_geom_torsion_site_symmetry_4
_geom_torsion_publ_flag
F1 B1 C1 C2 2.05(14) . . . . ?
F1 B1 C1 C10 -178.94(10) . . . . ?
F2 B1 C1 C2 -177.38(13) . . . . ?
F2 B1 C1 C10 1.62(16) . . . . ?
C1 C2 C3 C4 0.16(13) . . . . ?
C1 C10 C5 C4 -0.19(11) . . . . ?
C1 C10 C5 C6 179.64(9) . . . . ?
C1 C10 C9 C8 -179.77(11) . . . . ?
C2 C3 C4 C5 0.44(13) . . . . ?
C3 C4 C5 C6 179.75(11) . . . . ?
C3 C4 C5 C10 -0.42(13) . . . . ?
C4 C5 C6 C7 -179.79(11) . . . . ?
C4 C5 C10 C9 179.75(10) . . . . ?
C5 C6 C7 C8 -0.19(14) . . . . ?
C5 C10 C9 C8 0.30(12) . . . . ?
C6 C7 C8 C9 0.05(15) . . . . ?
C7 C8 C9 C10 -0.12(15) . . . . ?
